data_2208503
loop_
_publ_author_name
'P. Sakthivel.'
'K. SethuSankar'
'P. Jaishankar'
'P. S. Joseph'

_publ_section_title
;
 3-Phenylsulfanyl-1-phenylsulfonyl-1<i>H</i>-indole-2-carbaldehyde
;
_journal_coeditor_code BT2006
_journal_issue 4
_journal_name_full 'Acta Crystallographica Section E'
_journal_page_first o1199
_journal_page_last o1201
_journal_paper_doi 10.1107/S1600536806006799
_journal_volume 62
_journal_year 2006
_chemical_formula_iupac 'C21 H15 N O3 S2'
_chemical_formula_moiety 'C21 H15 N O3 S2'
_chemical_formula_sum 'C21 H15 N O3 S2'
_chemical_formula_weight 393.46
_chemical_name_common Indole
_chemical_name_systematic
;
3-Phenylsulfanyl-1-phenylsulfonyl-1H-indole-2-carbaldehyde
;
_space_group_IT_number 14
_symmetry_cell_setting monoclinic
_symmetry_space_group_name_Hall '-P 2ybc'
_symmetry_space_group_name_H-M 'P 1 21/c 1'
_atom_sites_solution_hydrogens geom
_atom_sites_solution_primary direct
_atom_sites_solution_secondary difmap
_audit_creation_method SHELXL-97
_cell_angle_alpha 90.00
_cell_angle_beta 97.80(3)
_cell_angle_gamma 90.00
_cell_formula_units_Z 4
_cell_length_a 10.003(4)
_cell_length_b 16.001(6)
_cell_length_c 11.750(5)
_cell_measurement_reflns_used 25
_cell_measurement_temperature 293(2)
_cell_measurement_theta_max 18.02
_cell_measurement_theta_min 4.40
_cell_volume 1863.3(13)
_computing_cell_refinement 'CAD-4 EXPRESS'
_computing_data_collection 'CAD-4 EXPRESS (Enraf--Nonius, 1994)'
_computing_data_reduction 'XCAD4 (Harms & Wocadlo, 1995)'
_computing_molecular_graphics 'ZORTEP (Zsolnai, 1997) and PLATON (Spek, 2000)'
_computing_publication_material 'SHELXL97 and PARST (Nardelli, 1995)'
_computing_structure_refinement 'SHELXL97 (Sheldrick, 1997)'
_computing_structure_solution 'SHELXS97 (Sheldrick, 1997)'
_diffrn_ambient_temperature 293(2)
_diffrn_measured_fraction_theta_full 0.962
_diffrn_measured_fraction_theta_max 0.962
_diffrn_measurement_device_type 'Enraf--Nonius CAD-4'
_diffrn_measurement_method 'Non-profiled w/2\q'
_diffrn_radiation_monochromator graphite
_diffrn_radiation_source 'fine-focus sealed tube'
_diffrn_radiation_type MoK\a
_diffrn_radiation_wavelength 0.71073
_diffrn_reflns_av_R_equivalents 0.0208
_diffrn_reflns_av_sigmaI/netI 0.0372
_diffrn_reflns_limit_h_max 11
_diffrn_reflns_limit_h_min 0
_diffrn_reflns_limit_k_max 19
_diffrn_reflns_limit_k_min -1
_diffrn_reflns_limit_l_max 13
_diffrn_reflns_limit_l_min -13
_diffrn_reflns_number 3729
_diffrn_reflns_theta_full 25.00
_diffrn_reflns_theta_max 24.98
_diffrn_reflns_theta_min 2.05
_diffrn_standards_decay_% 0
_diffrn_standards_interval_count 100
_diffrn_standards_number 3
_exptl_absorpt_coefficient_mu 0.307
_exptl_absorpt_correction_type none
_exptl_crystal_colour colourless
_exptl_crystal_density_diffrn 1.403
_exptl_crystal_density_method 'not measured'
_exptl_crystal_description block
_exptl_crystal_F_000 816
_exptl_crystal_size_max 0.32
_exptl_crystal_size_mid 0.23
_exptl_crystal_size_min 0.18
_refine_diff_density_max 0.157
_refine_diff_density_min -0.263
_refine_ls_extinction_method none
_refine_ls_goodness_of_fit_ref 1.057
_refine_ls_hydrogen_treatment constr
_refine_ls_matrix_type full
_refine_ls_number_parameters 244
_refine_ls_number_reflns 3267
_refine_ls_number_restraints 0
_refine_ls_restrained_S_all 1.057
_refine_ls_R_factor_all 0.0786
_refine_ls_R_factor_gt 0.0373
_refine_ls_shift/su_max 0.000
_refine_ls_shift/su_mean 0.000
_refine_ls_structure_factor_coef Fsqd
_refine_ls_weighting_details 'w=1/[\s^2^(Fo^2^)+(0.0627P)^2^] where P=(Fo^2^+2Fc^2^)/3'
_refine_ls_weighting_scheme calc
_refine_ls_wR_factor_gt 0.0976
_refine_ls_wR_factor_ref 0.1134
_reflns_number_gt 2080
_reflns_number_total 3267
_reflns_threshold_expression I>2\s(I)
_cod_data_source_file bt2006.cif
_cod_data_source_block I
_cod_depositor_comments
;
The following automatic conversions were performed:
'_symmetry_cell_setting' value 'Monoclinic' changed to 'monoclinic'
according to '/home/saulius/struct/CIF-dictionaries/cif_core.dic'
dictionary named 'cif_core.dic' version 2.4.1 from 2010-06-29.

Automatic conversion script
Id: cif_fix_enum 1527 2010-12-29 10:47:43Z saulius 

The following automatic conversions were performed:

'_symmetry_cell_setting' value 'Monoclinic' changed to 'monoclinic'
according to /home/saulius/struct/CIF-dictionaries/cif_core.dic
dictionary named 'cif_core.dic' version 2.4.1 from 2010-06-29.

Automatic conversion script
Id: cif_fix_values 1715 2011-07-08 13:25:40Z adriana 
;
_cod_original_sg_symbol_H-M 'P 21/c'
_cod_database_code 2208503

loop_
_symmetry_equiv_pos_as_xyz
'x, y, z'
'-x, y+1/2, -z+1/2'
'-x, -y, -z'
'x, -y-1/2, z-1/2'

loop_
_atom_site_type_symbol
_atom_site_label
_atom_site_fract_x
_atom_site_fract_y
_atom_site_fract_z
_atom_site_U_iso_or_equiv
_atom_site_adp_type
_atom_site_calc_flag
_atom_site_refinement_flags
_atom_site_occupancy
S S1 0.70581(7) 0.16886(4) 0.71889(6) 0.0599(2) Uani d . 1
S S2 0.92190(7) -0.12779(4) 0.66480(7) 0.0626(2) Uani d . 1
N N1 0.7031(2) 0.07888(12) 0.64334(17) 0.0494(5) Uani d . 1
O O1 0.5753(2) 0.20439(12) 0.69220(19) 0.0800(6) Uani d . 1
O O2 0.8231(2) 0.21249(11) 0.69469(18) 0.0785(6) Uani d . 1
O O3 1.05919(19) 0.03597(13) 0.64970(19) 0.0788(6) Uani d . 1
C C1 0.8248(2) 0.03186(15) 0.6474(2) 0.0480(6) Uani d . 1
C C2 0.7954(2) -0.05149(15) 0.6532(2) 0.0465(6) Uani d . 1
C C3 0.6510(2) -0.06034(14) 0.65174(18) 0.0426(6) Uani d . 1
C C4 0.5635(3) -0.12869(16) 0.6510(2) 0.0492(6) Uani d . 1
H H4 0.5966 -0.1830 0.6529 0.059 Uiso calc R 1
C C5 0.4281(3) -0.11390(18) 0.6474(2) 0.0589(7) Uani d . 1
H H5 0.3689 -0.1588 0.6470 0.071 Uiso calc R 1
C C6 0.3780(3) -0.03306(19) 0.6443(2) 0.0584(7) Uani d . 1
H H6 0.2856 -0.0250 0.6418 0.070 Uiso calc R 1
C C7 0.4604(3) 0.03544(17) 0.6447(2) 0.0543(7) Uani d . 1
H H7 0.4258 0.0895 0.6429 0.065 Uiso calc R 1
C C8 0.5976(2) 0.02078(15) 0.64812(19) 0.0437(6) Uani d . 1
C C9 0.7299(3) 0.13755(14) 0.8633(2) 0.0514(6) Uani d . 1
C C10 0.8591(3) 0.1215(2) 0.9154(3) 0.0721(8) Uani d . 1
H H10 0.9314 0.1257 0.8736 0.086 Uiso calc R 1
C C11 0.8810(3) 0.0992(2) 1.0294(3) 0.0805(10) Uani d . 1
H H11 0.9682 0.0881 1.0645 0.097 Uiso calc R 1
C C12 0.7753(3) 0.09320(19) 1.0913(3) 0.0705(8) Uani d . 1
H H12 0.7903 0.0788 1.1686 0.085 Uiso calc R 1
C C13 0.6480(3) 0.1085(2) 1.0391(3) 0.0829(10) Uani d . 1
H H13 0.5759 0.1035 1.0809 0.099 Uiso calc R 1
C C14 0.6240(3) 0.1313(2) 0.9250(3) 0.0717(8) Uani d . 1
H H14 0.5366 0.1424 0.8903 0.086 Uiso calc R 1
C C15 0.9507(3) 0.06918(19) 0.6230(2) 0.0631(7) Uani d . 1
H H15 0.9476 0.1205 0.5855 0.076 Uiso calc R 1
C C16 0.8391(2) -0.21720(15) 0.6000(2) 0.0485(6) Uani d . 1
C C17 0.8354(3) -0.28956(17) 0.6640(2) 0.0602(7) Uani d . 1
H H17 0.8707 -0.2895 0.7414 0.072 Uiso calc R 1
C C18 0.7799(3) -0.36152(19) 0.6140(3) 0.0723(9) Uani d . 1
H H18 0.7792 -0.4102 0.6571 0.087 Uiso calc R 1
C C19 0.7257(3) -0.3613(2) 0.5006(3) 0.0744(9) Uani d . 1
H H19 0.6881 -0.4098 0.4666 0.089 Uiso calc R 1
C C20 0.7269(3) -0.2892(2) 0.4370(3) 0.0706(8) Uani d . 1
H H20 0.6879 -0.2890 0.3605 0.085 Uiso calc R 1
C C21 0.7852(3) -0.21717(17) 0.4854(2) 0.0580(7) Uani d . 1
H H21 0.7883 -0.1691 0.4414 0.070 Uiso calc R 1

loop_
_atom_site_aniso_label
_atom_site_aniso_U_11
_atom_site_aniso_U_22
_atom_site_aniso_U_33
_atom_site_aniso_U_12
_atom_site_aniso_U_13
_atom_site_aniso_U_23
S1 0.0747(5) 0.0408(4) 0.0640(5) 0.0109(3) 0.0088(3) 0.0007(3)
S2 0.0481(4) 0.0620(4) 0.0724(5) 0.0193(3) -0.0109(3) -0.0166(4)
N1 0.0521(12) 0.0478(11) 0.0482(12) 0.0078(10) 0.0070(9) -0.0014(10)
O1 0.0885(14) 0.0593(12) 0.0881(14) 0.0335(11) -0.0026(11) -0.0019(11)
O2 0.1002(16) 0.0477(11) 0.0911(15) -0.0143(10) 0.0249(12) 0.0095(10)
O3 0.0471(11) 0.0905(15) 0.0971(16) -0.0003(11) 0.0045(10) -0.0167(13)
C1 0.0439(14) 0.0536(15) 0.0460(14) 0.0091(11) 0.0041(11) -0.0047(12)
C2 0.0455(13) 0.0533(15) 0.0396(13) 0.0118(11) 0.0018(10) -0.0025(11)
C3 0.0441(13) 0.0490(14) 0.0343(13) 0.0093(11) 0.0041(10) 0.0023(11)
C4 0.0502(14) 0.0512(14) 0.0463(14) 0.0082(12) 0.0067(11) 0.0082(12)
C5 0.0523(16) 0.0700(18) 0.0554(16) -0.0005(14) 0.0104(12) 0.0131(14)
C6 0.0441(14) 0.083(2) 0.0499(16) 0.0124(14) 0.0127(12) 0.0096(14)
C7 0.0528(15) 0.0622(16) 0.0486(15) 0.0198(13) 0.0096(12) 0.0031(12)
C8 0.0462(14) 0.0507(13) 0.0345(12) 0.0116(11) 0.0062(10) 0.0015(11)
C9 0.0569(16) 0.0426(13) 0.0558(16) 0.0003(12) 0.0113(13) -0.0111(12)
C10 0.0543(17) 0.098(2) 0.064(2) -0.0081(16) 0.0111(14) -0.0004(17)
C11 0.0597(19) 0.112(3) 0.068(2) -0.0033(18) -0.0011(16) -0.0034(19)
C12 0.081(2) 0.076(2) 0.0543(18) -0.0068(17) 0.0100(16) -0.0086(15)
C13 0.068(2) 0.116(3) 0.069(2) -0.0035(19) 0.0262(17) -0.011(2)
C14 0.0551(17) 0.089(2) 0.072(2) 0.0122(16) 0.0130(15) -0.0087(18)
C15 0.0602(18) 0.0635(17) 0.0669(18) -0.0034(15) 0.0130(14) -0.0122(14)
C16 0.0438(14) 0.0517(15) 0.0498(15) 0.0155(11) 0.0056(11) -0.0022(12)
C17 0.0626(17) 0.0655(18) 0.0522(16) 0.0231(14) 0.0065(13) 0.0048(14)
C18 0.0643(19) 0.0574(18) 0.096(3) 0.0081(15) 0.0151(17) 0.0120(17)
C19 0.0583(18) 0.0653(19) 0.099(3) -0.0045(15) 0.0082(17) -0.0150(19)
C20 0.0636(18) 0.084(2) 0.0623(18) -0.0008(16) 0.0000(14) -0.0135(18)
C21 0.0618(17) 0.0588(16) 0.0521(16) 0.0056(13) 0.0028(13) 0.0033(13)

loop_
_atom_type_symbol
_atom_type_description
_atom_type_scat_dispersion_real
_atom_type_scat_dispersion_imag
_atom_type_scat_source
C C 0.0033 0.0016 'International Tables Vol C Tables 4.2.6.8 and 6.1.1.4'
H H 0.0000 0.0000 'International Tables Vol C Tables 4.2.6.8 and 6.1.1.4'
N N 0.0061 0.0033 'International Tables Vol C Tables 4.2.6.8 and 6.1.1.4'
O O 0.0106 0.0060 'International Tables Vol C Tables 4.2.6.8 and 6.1.1.4'
S S 0.1246 0.1234 'International Tables Vol C Tables 4.2.6.8 and 6.1.1.4'

loop_
_geom_angle_atom_site_label_1
_geom_angle_atom_site_label_2
_geom_angle_atom_site_label_3
_geom_angle
O1 S1 O2 121.09(13)
O1 S1 N1 106.05(12)
O2 S1 N1 105.50(11)
O1 S1 C9 109.27(13)
O2 S1 C9 108.88(13)
N1 S1 C9 104.78(11)
C2 S2 C16 103.81(12)
C8 N1 C1 106.87(19)
C8 N1 S1 119.89(16)
C1 N1 S1 118.63(16)
C2 C1 N1 109.1(2)
C2 C1 C15 127.3(2)
N1 C1 C15 122.3(2)
C1 C2 C3 108.3(2)
C1 C2 S2 121.73(19)
C3 C2 S2 129.91(19)
C4 C3 C8 119.2(2)
C4 C3 C2 134.2(2)
C8 C3 C2 106.6(2)
C5 C4 C3 118.7(2)
C5 C4 H4 120.7
C3 C4 H4 120.7
C4 C5 C6 121.0(3)
C4 C5 H5 119.5
C6 C5 H5 119.5
C7 C6 C5 122.1(2)
C7 C6 H6 119.0
C5 C6 H6 119.0
C6 C7 C8 117.2(2)
C6 C7 H7 121.4
C8 C7 H7 121.4
C3 C8 N1 109.05(19)
C3 C8 C7 121.9(2)
N1 C8 C7 129.0(2)
C14 C9 C10 119.9(3)
C14 C9 S1 121.3(2)
C10 C9 S1 118.8(2)
C9 C10 C11 119.8(3)
C9 C10 H10 120.1
C11 C10 H10 120.1
C12 C11 C10 120.3(3)
C12 C11 H11 119.8
C10 C11 H11 119.8
C13 C12 C11 119.5(3)
C13 C12 H12 120.2
C11 C12 H12 120.2
C12 C13 C14 121.0(3)
C12 C13 H13 119.5
C14 C13 H13 119.5
C9 C14 C13 119.4(3)
C9 C14 H14 120.3
C13 C14 H14 120.3
O3 C15 C1 122.5(3)
O3 C15 H15 118.7
C1 C15 H15 118.7
C17 C16 C21 119.7(2)
C17 C16 S2 119.1(2)
C21 C16 S2 121.1(2)
C16 C17 C18 120.5(3)
C16 C17 H17 119.8
C18 C17 H17 119.8
C17 C18 C19 119.8(3)
C17 C18 H18 120.1
C19 C18 H18 120.1
C20 C19 C18 120.0(3)
C20 C19 H19 120.0
C18 C19 H19 120.0
C21 C20 C19 120.7(3)
C21 C20 H20 119.7
C19 C20 H20 119.7
C20 C21 C16 119.3(3)
C20 C21 H21 120.3
C16 C21 H21 120.3

loop_
_geom_bond_atom_site_label_1
_geom_bond_atom_site_label_2
_geom_bond_distance
_geom_bond_publ_flag
S1 O1 1.419(2) y
S1 O2 1.426(2) y
S1 N1 1.690(2) y
S1 C9 1.754(3) y
S2 C2 1.750(2) ?
S2 C16 1.773(3) ?
N1 C8 1.414(3) y
N1 C1 1.426(3) y
O3 C15 1.211(3) ?
C1 C2 1.369(3) ?
C1 C15 1.457(4) ?
C2 C3 1.450(3) ?
C3 C4 1.400(3) ?
C3 C8 1.402(3) ?
C4 C5 1.370(4) ?
C4 H4 0.9300 ?
C5 C6 1.386(4) ?
C5 H5 0.9300 ?
C6 C7 1.371(4) ?
C6 H6 0.9300 ?
C7 C8 1.387(3) ?
C7 H7 0.9300 ?
C9 C14 1.366(4) ?
C9 C10 1.377(4) ?
C10 C11 1.375(4) ?
C10 H10 0.9300 ?
C11 C12 1.366(4) ?
C11 H11 0.9300 ?
C12 C13 1.358(4) ?
C12 H12 0.9300 ?
C13 C14 1.379(4) ?
C13 H13 0.9300 ?
C14 H14 0.9300 ?
C15 H15 0.9300 ?
C16 C17 1.384(3) ?
C16 C21 1.380(4) ?
C17 C18 1.375(4) ?
C17 H17 0.9300 ?
C18 C19 1.368(4) ?
C18 H18 0.9300 ?
C19 C20 1.375(4) ?
C19 H19 0.9300 ?
C20 C21 1.380(4) ?
C20 H20 0.9300 ?
C21 H21 0.9300 ?

loop_
_geom_hbond_atom_site_label_D
_geom_hbond_atom_site_label_H
_geom_hbond_atom_site_label_A
_geom_hbond_site_symmetry_A
_geom_hbond_distance_DH
_geom_hbond_distance_HA
_geom_hbond_distance_DA
_geom_hbond_angle_DHA
C6 H6 O3 1_455 0.93 2.48 3.387(4) 164
C7 H7 O1 . 0.93 2.39 2.961(4) 119
C15 H15 O2 . 0.93 2.41 2.807(4) 106

loop_
_geom_torsion_atom_site_label_1
_geom_torsion_atom_site_label_2
_geom_torsion_atom_site_label_3
_geom_torsion_atom_site_label_4
_geom_torsion
_geom_torsion_publ_flag
O1 S1 N1 C8 -50.1(2) y
O2 S1 N1 C8 -179.65(18) ?
C9 S1 N1 C8 65.5(2) ?
O1 S1 N1 C1 175.90(19) ?
O2 S1 N1 C1 46.3(2) ?
C9 S1 N1 C1 -68.6(2) ?
C8 N1 C1 C2 0.6(3) ?
S1 N1 C1 C2 139.99(19) ?
C8 N1 C1 C15 168.4(2) ?
S1 N1 C1 C15 -52.3(3) ?
N1 C1 C2 C3 0.6(3) ?
C15 C1 C2 C3 -166.4(2) ?
N1 C1 C2 S2 -177.55(16) ?
C15 C1 C2 S2 15.5(4) ?
C16 S2 C2 C1 -152.1(2) ?
C16 S2 C2 C3 30.2(2) ?
C1 C2 C3 C4 177.0(2) ?
S2 C2 C3 C4 -5.1(4) ?
C1 C2 C3 C8 -1.6(3) ?
S2 C2 C3 C8 176.36(18) ?
C8 C3 C4 C5 -0.4(3) ?
C2 C3 C4 C5 -178.8(3) ?
C3 C4 C5 C6 0.1(4) ?
C4 C5 C6 C7 -0.1(4) ?
C5 C6 C7 C8 0.2(4) ?
C4 C3 C8 N1 -176.8(2) ?
C2 C3 C8 N1 2.0(2) ?
C4 C3 C8 C7 0.5(3) ?
C2 C3 C8 C7 179.3(2) ?
C1 N1 C8 C3 -1.6(2) ?
S1 N1 C8 C3 -140.39(17) ?
C1 N1 C8 C7 -178.8(2) ?
S1 N1 C8 C7 42.5(3) y
C6 C7 C8 C3 -0.4(4) ?
C6 C7 C8 N1 176.3(2) ?
O1 S1 C9 C14 14.5(3) y
O2 S1 C9 C14 148.7(2) ?
N1 S1 C9 C14 -98.8(2) ?
O1 S1 C9 C10 -163.6(2) ?
O2 S1 C9 C10 -29.3(2) ?
N1 S1 C9 C10 83.2(2) ?
C14 C9 C10 C11 0.1(4) ?
S1 C9 C10 C11 178.1(3) y
C9 C10 C11 C12 -0.3(5) ?
C10 C11 C12 C13 0.8(5) ?
C11 C12 C13 C14 -1.1(5) ?
C10 C9 C14 C13 -0.4(4) ?
S1 C9 C14 C13 -178.4(2) ?
C12 C13 C14 C9 0.9(5) ?
C2 C1 C15 O3 -31.0(4) ?
N1 C1 C15 O3 163.6(2) ?
C2 S2 C16 C17 -121.1(2) ?
C2 S2 C16 C21 62.7(2) ?
C21 C16 C17 C18 0.7(4) ?
S2 C16 C17 C18 -175.6(2) ?
C16 C17 C18 C19 -1.2(4) ?
C17 C18 C19 C20 0.0(5) ?
C18 C19 C20 C21 1.6(5) ?
C19 C20 C21 C16 -2.0(4) ?
C17 C16 C21 C20 0.9(4) ?
S2 C16 C21 C20 177.1(2) ?

loop_
_cod_related_entry_id
_cod_related_entry_database
_cod_related_entry_code
1 ChemSpider 9756721
